data_7050207
loop_
_publ_author_name
'Baker, Robert J.'
'Jones, Cameron'
'Kloth, Marc'
'Mills, David P.'

_publ_section_title
;
 The reactivity of gallium(i) and indium(i) halides towards
 bipyridines, terpyridines, imino-substituted pyridines and
 bis(imino)acenaphthenes
;
_journal_issue 2
_journal_name_full 'New Journal of Chemistry'
_journal_page_first 207
_journal_paper_doi 10.1039/b310592j
_journal_volume 28
_journal_year 2004
_chemical_formula_sum 'C50 H49 Ga2 I4 N13 O2'
_chemical_formula_weight 1511.06
_chemical_name_systematic
;
?
;
_space_group_IT_number 2
_symmetry_cell_setting triclinic
_symmetry_space_group_name_Hall '-P 1'
_symmetry_space_group_name_H-M 'P -1'
_atom_sites_solution_hydrogens geom
_atom_sites_solution_primary direct
_atom_sites_solution_secondary difmap
_audit_creation_method SHELXL-97
_cell_angle_alpha 105.18(3)
_cell_angle_beta 94.44(3)
_cell_angle_gamma 99.69(3)
_cell_formula_units_Z 2
_cell_length_a 11.000(2)
_cell_length_b 12.525(3)
_cell_length_c 21.899(4)
_cell_measurement_temperature 150(2)
_cell_volume 2846.8(12)
_computing_structure_refinement 'SHELXL-97 (Sheldrick, 1997)'
_computing_structure_solution 'SHELXS-97 (Sheldrick, 1990)'
_diffrn_ambient_temperature 150(2)
_diffrn_measured_fraction_theta_full 0.986
_diffrn_measured_fraction_theta_max 0.986
_diffrn_measurement_device_type 'Nonius Kappa CCD'
_diffrn_radiation_monochromator graphite
_diffrn_radiation_source 'fine-focus sealed tube'
_diffrn_radiation_type MoK\a
_diffrn_radiation_wavelength 0.71073
_diffrn_reflns_av_R_equivalents 0.1738
_diffrn_reflns_av_sigmaI/netI 0.1169
_diffrn_reflns_limit_h_max 14
_diffrn_reflns_limit_h_min -14
_diffrn_reflns_limit_k_max 16
_diffrn_reflns_limit_k_min -16
_diffrn_reflns_limit_l_max 28
_diffrn_reflns_limit_l_min -28
_diffrn_reflns_number 49843
_diffrn_reflns_theta_full 27.13
_diffrn_reflns_theta_max 27.13
_diffrn_reflns_theta_min 2.92
_exptl_absorpt_coefficient_mu 3.165
_exptl_absorpt_correction_T_max 0.652
_exptl_absorpt_correction_T_min 0.203
_exptl_absorpt_correction_type multi-scan
_exptl_absorpt_process_details 'Sortav (Blessing)'
_exptl_crystal_colour yellow
_exptl_crystal_density_diffrn 1.763
_exptl_crystal_density_method 'not measured'
_exptl_crystal_description prism
_exptl_crystal_F_000 1460
_exptl_crystal_size_max 0.20
_exptl_crystal_size_mid 0.15
_exptl_crystal_size_min 0.10
_refine_diff_density_max 1.726
_refine_diff_density_min -1.826
_refine_diff_density_rms 0.208
_refine_ls_extinction_method none
_refine_ls_goodness_of_fit_ref 1.007
_refine_ls_hydrogen_treatment 'Calculated (riding model)'
_refine_ls_matrix_type full
_refine_ls_number_parameters 645
_refine_ls_number_reflns 12403
_refine_ls_number_restraints 6
_refine_ls_restrained_S_all 1.009
_refine_ls_R_factor_all 0.0926
_refine_ls_R_factor_gt 0.0553
_refine_ls_shift/su_max 0.002
_refine_ls_shift/su_mean 0.000
_refine_ls_structure_factor_coef Fsqd
_refine_ls_weighting_details 'calc w=1/[\s^2^(Fo^2^)+(0.0615P)^2^+0.0000P] where P=(Fo^2^+2Fc^2^)/3'
_refine_ls_weighting_scheme calc
_refine_ls_wR_factor_gt 0.1264
_refine_ls_wR_factor_ref 0.1446
_reflns_number_gt 8551
_reflns_number_total 12403
_reflns_threshold_expression >2sigma(I)
_cod_data_source_file b310592j.txt
_cod_data_source_block compound_3
_cod_original_cell_volume 2846.8(10)
_cod_original_sg_symbol_H-M P-1
_cod_database_code 7050207

loop_
_symmetry_equiv_pos_as_xyz
'x, y, z'
'-x, -y, -z'

loop_
_atom_site_label
_atom_site_type_symbol
_atom_site_fract_x
_atom_site_fract_y
_atom_site_fract_z
_atom_site_U_iso_or_equiv
_atom_site_adp_type
_atom_site_occupancy
_atom_site_symmetry_multiplicity
_atom_site_calc_flag
_atom_site_refinement_flags
_atom_site_disorder_assembly
_atom_site_disorder_group
I1 I 0.52281(4) 0.46344(4) 0.12031(2) 0.03123(12) Uani 1 1 d . . .
I2 I 0.92324(4) 0.59901(3) 0.36746(2) 0.03147(12) Uani 1 1 d . . .
I3 I 0.19636(5) 0.12872(4) 0.38978(2) 0.04664(15) Uani 1 1 d . . .
I4 I 0.74484(4) 0.01942(3) 0.11794(2) 0.03195(12) Uani 1 1 d . . .
Ga1 Ga 0.22140(5) 0.64670(5) 0.22958(3) 0.01869(15) Uani 1 1 d . . .
Ga2 Ga 0.33979(5) 0.51934(5) 0.31208(3) 0.01812(15) Uani 1 1 d . . .
O1 O 0.3421(3) 0.5509(3) 0.23074(17) 0.0199(8) Uani 1 1 d . . .
O2 O 0.2174(3) 0.6174(3) 0.31340(18) 0.0212(8) Uani 1 1 d . . .
N1 N 0.0824(4) 0.5142(4) 0.1782(2) 0.0209(10) Uani 1 1 d . . .
N2 N 0.0687(4) 0.7243(4) 0.2339(2) 0.0223(11) Uani 1 1 d . . .
N3 N 0.3463(4) 0.7960(4) 0.2680(2) 0.0225(11) Uani 1 1 d . . .
N4 N 0.2797(4) 0.6830(4) 0.1482(2) 0.0210(10) Uani 1 1 d . . .
N5 N 0.4539(4) 0.4006(4) 0.2879(2) 0.0199(10) Uani 1 1 d . . .
N6 N 0.2117(4) 0.3707(4) 0.2828(2) 0.0221(10) Uani 1 1 d . . .
N7 N 0.3448(4) 0.5256(4) 0.4082(2) 0.0208(10) Uani 1 1 d . . .
N8 N 0.4917(4) 0.6476(4) 0.3532(2) 0.0221(11) Uani 1 1 d . . .
N9 N -0.0658(7) 0.6145(6) 0.0432(3) 0.0591(19) Uani 1 1 d . . .
N10 N 0.2059(7) 0.9236(5) 0.1426(3) 0.0544(18) Uani 1 1 d . . .
N11 N 0.2163(6) 0.1765(5) 0.0801(3) 0.0536(17) Uani 1 1 d . . .
N12 N 0.6665(10) 1.1323(7) 0.5068(5) 0.089(3) Uani 1 1 d . . .
N13 N 0.7768(9) 1.1980(8) 0.3594(5) 0.100(3) Uani 1 1 d U . .
C1 C 0.0992(6) 0.4091(5) 0.1492(3) 0.0243(13) Uani 1 1 d . . .
H1 H 0.1794 0.3950 0.1479 0.029 Uiso 1 1 calc R . .
C2 C -0.0005(6) 0.3225(5) 0.1216(3) 0.0285(14) Uani 1 1 d . . .
H2 H 0.0125 0.2511 0.1010 0.034 Uiso 1 1 calc R . .
C3 C -0.1185(6) 0.3422(5) 0.1246(3) 0.0306(15) Uani 1 1 d . . .
H3 H -0.1864 0.2838 0.1072 0.037 Uiso 1 1 calc R . .
C4 C -0.1366(6) 0.4492(5) 0.1537(3) 0.0300(14) Uani 1 1 d . . .
H4 H -0.2163 0.4639 0.1569 0.036 Uiso 1 1 calc R . .
C5 C -0.0326(5) 0.5343(5) 0.1781(3) 0.0253(13) Uani 1 1 d . . .
C6 C -0.0399(5) 0.6555(5) 0.2062(3) 0.0219(12) Uani 1 1 d . . .
C7 C -0.1499(6) 0.6960(5) 0.2006(3) 0.0293(14) Uani 1 1 d . . .
H7 H -0.2239 0.6472 0.1807 0.035 Uiso 1 1 calc R . .
C8 C -0.1465(6) 0.8087(6) 0.2250(3) 0.0352(16) Uani 1 1 d . . .
H8 H -0.2183 0.8377 0.2207 0.042 Uiso 1 1 calc R . .
C9 C -0.0363(6) 0.8802(5) 0.2562(3) 0.0310(15) Uani 1 1 d . . .
H9 H -0.0336 0.9567 0.2742 0.037 Uiso 1 1 calc R . .
C10 C 0.0717(6) 0.8343(5) 0.2600(3) 0.0271(14) Uani 1 1 d . . .
H10 H 0.1461 0.8811 0.2810 0.033 Uiso 1 1 calc R . .
C11 C 0.3663(6) 0.8549(5) 0.3295(3) 0.0277(14) Uani 1 1 d . . .
H11 H 0.3172 0.8296 0.3575 0.033 Uiso 1 1 calc R . .
C12 C 0.4571(6) 0.9524(5) 0.3536(3) 0.0324(15) Uani 1 1 d . . .
H12 H 0.4679 0.9925 0.3965 0.039 Uiso 1 1 calc R . .
C13 C 0.5303(6) 0.9872(6) 0.3114(4) 0.0400(17) Uani 1 1 d . . .
H13 H 0.5932 1.0510 0.3258 0.048 Uiso 1 1 calc R . .
C14 C 0.5097(6) 0.9269(5) 0.2476(3) 0.0320(15) Uani 1 1 d . . .
H14 H 0.5587 0.9497 0.2188 0.038 Uiso 1 1 calc R . .
C15 C 0.4160(5) 0.8329(5) 0.2272(3) 0.0245(13) Uani 1 1 d . . .
C16 C 0.3815(5) 0.7645(5) 0.1585(3) 0.0234(13) Uani 1 1 d . . .
C17 C 0.4455(6) 0.7857(5) 0.1098(3) 0.0315(15) Uani 1 1 d . . .
H17 H 0.5178 0.8406 0.1187 0.038 Uiso 1 1 calc R . .
C18 C 0.4014(6) 0.7250(6) 0.0484(3) 0.0373(16) Uani 1 1 d . . .
H18 H 0.4433 0.7380 0.0149 0.045 Uiso 1 1 calc R . .
C19 C 0.2933(6) 0.6438(6) 0.0365(3) 0.0360(16) Uani 1 1 d . . .
H19 H 0.2604 0.6026 -0.0050 0.043 Uiso 1 1 calc R . .
C20 C 0.2358(5) 0.6253(5) 0.0873(3) 0.0262(13) Uani 1 1 d . . .
H20 H 0.1635 0.5706 0.0792 0.031 Uiso 1 1 calc R . .
C21 C 0.5787(5) 0.4226(5) 0.2918(3) 0.0237(13) Uani 1 1 d . . .
H21 H 0.6215 0.4959 0.3115 0.028 Uiso 1 1 calc R . .
C22 C 0.6455(6) 0.3408(5) 0.2680(3) 0.0312(15) Uani 1 1 d . . .
H22 H 0.7318 0.3583 0.2712 0.037 Uiso 1 1 calc R . .
C23 C 0.5819(7) 0.2333(5) 0.2394(3) 0.0387(17) Uani 1 1 d . . .
H23 H 0.6252 0.1769 0.2228 0.046 Uiso 1 1 calc R . .
C24 C 0.4539(6) 0.2079(5) 0.2351(3) 0.0310(15) Uani 1 1 d . . .
H24 H 0.4101 0.1348 0.2162 0.037 Uiso 1 1 calc R . .
C25 C 0.3924(6) 0.2947(5) 0.2597(3) 0.0247(13) Uani 1 1 d . . .
C26 C 0.2557(5) 0.2774(4) 0.2562(3) 0.0213(12) Uani 1 1 d . . .
C27 C 0.1743(6) 0.1735(5) 0.2288(3) 0.0285(14) Uani 1 1 d . . .
H27 H 0.2059 0.1098 0.2105 0.034 Uiso 1 1 calc R . .
C28 C 0.0496(6) 0.1655(5) 0.2288(3) 0.0307(15) Uani 1 1 d . . .
H28 H -0.0049 0.0977 0.2091 0.037 Uiso 1 1 calc R . .
C29 C 0.0051(6) 0.2612(5) 0.2590(3) 0.0310(15) Uani 1 1 d . . .
H29 H -0.0795 0.2573 0.2616 0.037 Uiso 1 1 calc R . .
C30 C 0.0874(5) 0.3607(5) 0.2847(3) 0.0266(13) Uani 1 1 d . . .
H30 H 0.0570 0.4243 0.3044 0.032 Uiso 1 1 calc R . .
C31 C 0.2714(5) 0.4532(5) 0.4323(3) 0.0282(14) Uani 1 1 d . . .
H31 H 0.2185 0.3906 0.4046 0.034 Uiso 1 1 calc R . .
C32 C 0.2733(6) 0.4703(6) 0.4977(3) 0.0351(16) Uani 1 1 d . . .
H32 H 0.2236 0.4186 0.5135 0.042 Uiso 1 1 calc R . .
C33 C 0.3490(7) 0.5641(6) 0.5388(3) 0.0394(17) Uani 1 1 d . . .
H33 H 0.3471 0.5792 0.5826 0.047 Uiso 1 1 calc R . .
C34 C 0.4279(7) 0.6356(6) 0.5143(3) 0.0357(16) Uani 1 1 d . . .
H34 H 0.4831 0.6972 0.5414 0.043 Uiso 1 1 calc R . .
C35 C 0.4238(6) 0.6145(5) 0.4491(3) 0.0275(14) Uani 1 1 d . . .
C36 C 0.5092(5) 0.6806(5) 0.4173(3) 0.0228(13) Uani 1 1 d . . .
C37 C 0.6059(6) 0.7661(5) 0.4512(3) 0.0359(16) Uani 1 1 d . . .
H37 H 0.6148 0.7897 0.4955 0.043 Uiso 1 1 calc R . .
C38 C 0.6888(6) 0.8157(6) 0.4180(4) 0.0410(17) Uani 1 1 d . . .
H38 H 0.7555 0.8724 0.4400 0.049 Uiso 1 1 calc R . .
C39 C 0.6732(6) 0.7813(5) 0.3520(3) 0.0343(16) Uani 1 1 d . . .
H39 H 0.7291 0.8138 0.3291 0.041 Uiso 1 1 calc R . .
C40 C 0.5717(5) 0.6970(5) 0.3208(3) 0.0265(13) Uani 1 1 d . . .
H40 H 0.5589 0.6743 0.2764 0.032 Uiso 1 1 calc R . .
C41 C -0.1605(7) 0.6422(6) 0.0399(3) 0.0406(17) Uani 1 1 d . . .
C42 C -0.2796(6) 0.6776(6) 0.0370(4) 0.0439(18) Uani 1 1 d . . .
H42A H -0.3347 0.6385 0.0595 0.066 Uiso 1 1 calc R . .
H42B H -0.3151 0.6604 -0.0067 0.066 Uiso 1 1 calc R . .
H42C H -0.2676 0.7574 0.0565 0.066 Uiso 1 1 calc R . .
C43 C 0.1410(7) 0.9080(5) 0.0973(4) 0.0408(17) Uani 1 1 d . . .
C44 C 0.0575(8) 0.8911(7) 0.0395(4) 0.056(2) Uani 1 1 d . . .
H44A H -0.0198 0.9120 0.0505 0.084 Uiso 1 1 calc R . .
H44B H 0.0423 0.8132 0.0154 0.084 Uiso 1 1 calc R . .
H44C H 0.0946 0.9371 0.0144 0.084 Uiso 1 1 calc R . .
C45 C 0.3072(7) 0.1460(6) 0.0735(3) 0.0344(15) Uani 1 1 d . . .
C46 C 0.4235(7) 0.1084(7) 0.0636(4) 0.054(2) Uani 1 1 d . . .
H46A H 0.4332 0.0924 0.0191 0.080 Uiso 1 1 calc R . .
H46B H 0.4230 0.0414 0.0771 0.080 Uiso 1 1 calc R . .
H46C H 0.4912 0.1665 0.0879 0.080 Uiso 1 1 calc R . .
C47 C 0.7674(11) 1.1197(7) 0.5119(4) 0.062(3) Uani 1 1 d . . .
C48 C 0.8942(9) 1.1039(7) 0.5184(5) 0.071(3) Uani 1 1 d . . .
H48A H 0.9468 1.1730 0.5436 0.107 Uiso 1 1 calc R . .
H48B H 0.9207 1.0824 0.4770 0.107 Uiso 1 1 calc R . .
H48C H 0.8993 1.0457 0.5391 0.107 Uiso 1 1 calc R . .
C49 C 0.8523(8) 1.2592(8) 0.3977(4) 0.059(2) Uani 1 1 d . . .
C50 C 0.9474(7) 1.3307(7) 0.4420(4) 0.052(2) Uani 1 1 d . . .
H50A H 1.0189 1.2961 0.4419 0.078 Uiso 1 1 calc R . .
H50B H 0.9208 1.3451 0.4836 0.078 Uiso 1 1 calc R . .
H50C H 0.9684 1.4005 0.4313 0.078 Uiso 1 1 calc R . .

loop_
_atom_site_aniso_label
_atom_site_aniso_U_11
_atom_site_aniso_U_22
_atom_site_aniso_U_33
_atom_site_aniso_U_23
_atom_site_aniso_U_13
_atom_site_aniso_U_12
I1 0.0215(2) 0.0447(3) 0.0270(2) 0.00682(19) 0.00345(17) 0.01010(18)
I2 0.0257(2) 0.0378(2) 0.0331(3) 0.01098(19) 0.00795(18) 0.00876(18)
I3 0.0679(4) 0.0344(3) 0.0321(3) 0.0034(2) -0.0168(2) 0.0148(2)
I4 0.0248(2) 0.0284(2) 0.0373(3) 0.00402(18) 0.00113(18) -0.00019(16)
Ga1 0.0154(3) 0.0189(3) 0.0200(3) 0.0040(3) -0.0014(2) 0.0024(2)
Ga2 0.0157(3) 0.0189(3) 0.0176(3) 0.0031(2) -0.0016(2) 0.0027(2)
O1 0.018(2) 0.025(2) 0.016(2) 0.0047(16) -0.0018(16) 0.0055(16)
O2 0.021(2) 0.023(2) 0.020(2) 0.0073(17) 0.0007(16) 0.0060(16)
N1 0.017(3) 0.020(2) 0.026(3) 0.007(2) 0.002(2) 0.0037(19)
N2 0.021(3) 0.023(3) 0.025(3) 0.008(2) 0.002(2) 0.008(2)
N3 0.018(3) 0.024(3) 0.022(3) 0.005(2) -0.002(2) 0.002(2)
N4 0.018(2) 0.020(2) 0.026(3) 0.007(2) -0.002(2) 0.0037(19)
N5 0.020(3) 0.020(2) 0.018(3) 0.004(2) -0.003(2) 0.0034(19)
N6 0.022(3) 0.023(3) 0.018(3) 0.004(2) -0.002(2) -0.002(2)
N7 0.018(2) 0.026(3) 0.017(3) 0.002(2) -0.002(2) 0.008(2)
N8 0.019(3) 0.018(2) 0.027(3) 0.004(2) 0.001(2) 0.0030(19)
N9 0.050(4) 0.057(4) 0.065(5) 0.004(4) 0.006(4) 0.017(3)
N10 0.078(5) 0.037(4) 0.049(4) 0.007(3) -0.005(4) 0.028(3)
N11 0.053(4) 0.055(4) 0.059(5) 0.022(4) 0.011(3) 0.016(3)
N12 0.117(8) 0.088(7) 0.094(7) 0.044(6) 0.051(6) 0.058(6)
N13 0.086(6) 0.107(6) 0.090(6) 0.043(5) -0.019(5) -0.041(5)
C1 0.027(3) 0.020(3) 0.024(3) 0.005(2) -0.005(3) 0.006(2)
C2 0.035(4) 0.019(3) 0.023(3) 0.001(3) -0.009(3) -0.003(2)
C3 0.026(3) 0.024(3) 0.034(4) 0.005(3) -0.011(3) -0.005(3)
C4 0.017(3) 0.033(4) 0.034(4) 0.007(3) -0.008(3) -0.001(2)
C5 0.020(3) 0.031(3) 0.025(3) 0.009(3) 0.000(2) 0.005(2)
C6 0.018(3) 0.027(3) 0.021(3) 0.011(3) 0.000(2) 0.003(2)
C7 0.023(3) 0.034(4) 0.030(4) 0.007(3) -0.004(3) 0.008(3)
C8 0.029(4) 0.043(4) 0.039(4) 0.016(3) 0.003(3) 0.015(3)
C9 0.036(4) 0.024(3) 0.034(4) 0.004(3) 0.008(3) 0.014(3)
C10 0.028(3) 0.023(3) 0.031(4) 0.008(3) 0.004(3) 0.006(3)
C11 0.027(3) 0.024(3) 0.027(4) 0.001(3) -0.004(3) 0.005(3)
C12 0.024(3) 0.022(3) 0.042(4) -0.003(3) -0.008(3) 0.006(3)
C13 0.031(4) 0.028(4) 0.054(5) 0.009(3) -0.010(3) -0.002(3)
C14 0.032(4) 0.024(3) 0.039(4) 0.014(3) 0.000(3) -0.002(3)
C15 0.014(3) 0.023(3) 0.036(4) 0.009(3) -0.003(3) 0.005(2)
C16 0.018(3) 0.019(3) 0.030(4) 0.003(2) -0.001(3) 0.005(2)
C17 0.019(3) 0.037(4) 0.038(4) 0.012(3) 0.007(3) 0.002(3)
C18 0.037(4) 0.047(4) 0.036(4) 0.022(3) 0.020(3) 0.009(3)
C19 0.048(4) 0.041(4) 0.021(4) 0.010(3) 0.004(3) 0.011(3)
C20 0.021(3) 0.027(3) 0.028(4) 0.005(3) 0.000(3) 0.005(2)
C21 0.024(3) 0.024(3) 0.024(3) 0.007(2) -0.006(2) 0.009(2)
C22 0.028(4) 0.037(4) 0.034(4) 0.015(3) 0.003(3) 0.015(3)
C23 0.051(5) 0.032(4) 0.034(4) 0.002(3) -0.001(3) 0.024(3)
C24 0.030(4) 0.033(4) 0.029(4) 0.003(3) -0.001(3) 0.015(3)
C25 0.028(3) 0.025(3) 0.022(3) 0.007(3) -0.001(3) 0.008(3)
C26 0.027(3) 0.017(3) 0.017(3) 0.003(2) -0.003(2) 0.001(2)
C27 0.036(4) 0.014(3) 0.032(4) 0.003(3) -0.002(3) 0.005(3)
C28 0.033(4) 0.020(3) 0.031(4) 0.005(3) -0.009(3) -0.008(3)
C29 0.015(3) 0.038(4) 0.036(4) 0.014(3) -0.007(3) -0.007(3)
C30 0.022(3) 0.027(3) 0.028(4) 0.007(3) -0.002(3) 0.002(2)
C31 0.019(3) 0.033(3) 0.031(4) 0.010(3) 0.002(3) 0.000(3)
C32 0.037(4) 0.046(4) 0.029(4) 0.019(3) 0.011(3) 0.014(3)
C33 0.051(5) 0.053(5) 0.020(4) 0.012(3) 0.006(3) 0.020(4)
C34 0.046(4) 0.038(4) 0.020(4) 0.002(3) -0.007(3) 0.014(3)
C35 0.027(3) 0.026(3) 0.026(4) -0.001(3) -0.007(3) 0.013(3)
C36 0.021(3) 0.024(3) 0.023(3) 0.007(3) -0.012(2) 0.008(2)
C37 0.035(4) 0.032(4) 0.032(4) 0.002(3) -0.010(3) 0.001(3)
C38 0.028(4) 0.034(4) 0.044(5) -0.006(3) -0.016(3) -0.006(3)
C39 0.016(3) 0.032(4) 0.053(5) 0.012(3) 0.001(3) 0.001(3)
C40 0.018(3) 0.035(3) 0.028(4) 0.010(3) 0.001(3) 0.009(3)
C41 0.048(5) 0.036(4) 0.035(4) 0.012(3) 0.002(3) 0.001(3)
C42 0.038(4) 0.047(4) 0.045(5) 0.016(4) -0.010(3) 0.007(3)
C43 0.054(5) 0.027(4) 0.039(5) 0.004(3) -0.005(4) 0.013(3)
C44 0.070(6) 0.052(5) 0.038(5) 0.016(4) -0.004(4) -0.008(4)
C45 0.034(4) 0.042(4) 0.031(4) 0.014(3) 0.008(3) 0.009(3)
C46 0.048(5) 0.072(6) 0.044(5) 0.017(4) 0.004(4) 0.024(4)
C47 0.104(8) 0.042(5) 0.052(6) 0.018(4) 0.031(5) 0.036(5)
C48 0.077(7) 0.044(5) 0.083(7) 0.008(5) 0.001(5) 0.005(5)
C49 0.045(5) 0.071(6) 0.055(6) 0.030(5) -0.005(4) -0.015(4)
C50 0.039(4) 0.068(5) 0.059(5) 0.036(5) -0.001(4) 0.011(4)

loop_
_atom_type_symbol
_atom_type_description
_atom_type_scat_dispersion_real
_atom_type_scat_dispersion_imag
_atom_type_scat_source
C C 0.0033 0.0016 'International Tables Vol C Tables 4.2.6.8 and 6.1.1.4'
H H 0.0000 0.0000 'International Tables Vol C Tables 4.2.6.8 and 6.1.1.4'
N N 0.0061 0.0033 'International Tables Vol C Tables 4.2.6.8 and 6.1.1.4'
Ga Ga 0.2307 1.6083 'International Tables Vol C Tables 4.2.6.8 and 6.1.1.4'
I I -0.4742 1.8119 'International Tables Vol C Tables 4.2.6.8 and 6.1.1.4'
O O 0.0106 0.0060 'International Tables Vol C Tables 4.2.6.8 and 6.1.1.4'

loop_
_geom_angle_atom_site_label_1
_geom_angle_atom_site_label_2
_geom_angle_atom_site_label_3
_geom_angle
_geom_angle_site_symmetry_1
_geom_angle_site_symmetry_3
_geom_angle_publ_flag
O1 Ga1 O2 76.45(15) . . ?
O1 Ga1 N3 95.42(17) . . ?
O2 Ga1 N3 91.60(18) . . ?
O1 Ga1 N1 93.28(16) . . ?
O2 Ga1 N1 98.40(17) . . ?
N3 Ga1 N1 168.04(18) . . ?
O1 Ga1 N2 168.38(18) . . ?
O2 Ga1 N2 96.00(17) . . ?
N3 Ga1 N2 93.59(18) . . ?
N1 Ga1 N2 78.93(18) . . ?
O1 Ga1 N4 91.32(16) . . ?
O2 Ga1 N4 163.62(17) . . ?
N3 Ga1 N4 78.57(19) . . ?
N1 Ga1 N4 93.07(19) . . ?
N2 Ga1 N4 97.65(18) . . ?
O1 Ga2 O2 76.75(15) . . ?
O1 Ga2 N6 97.63(18) . . ?
O2 Ga2 N6 95.42(17) . . ?
O1 Ga2 N8 92.29(18) . . ?
O2 Ga2 N8 96.27(16) . . ?
N6 Ga2 N8 166.13(18) . . ?
O1 Ga2 N7 166.75(17) . . ?
O2 Ga2 N7 95.17(16) . . ?
N6 Ga2 N7 93.53(19) . . ?
N8 Ga2 N7 78.02(19) . . ?
O1 Ga2 N5 92.19(16) . . ?
O2 Ga2 N5 166.53(17) . . ?
N6 Ga2 N5 78.24(18) . . ?
N8 Ga2 N5 91.78(17) . . ?
N7 Ga2 N5 97.07(17) . . ?
Ga2 O1 Ga1 104.73(17) . . ?
Ga1 O2 Ga2 102.07(17) . . ?
C5 N1 C1 119.0(5) . . ?
C5 N1 Ga1 115.7(4) . . ?
C1 N1 Ga1 125.1(4) . . ?
C10 N2 C6 119.6(5) . . ?
C10 N2 Ga1 125.6(4) . . ?
C6 N2 Ga1 114.8(4) . . ?
C11 N3 C15 118.7(5) . . ?
C11 N3 Ga1 125.6(4) . . ?
C15 N3 Ga1 115.7(4) . . ?
C16 N4 C20 117.5(5) . . ?
C16 N4 Ga1 115.0(4) . . ?
C20 N4 Ga1 126.9(4) . . ?
C21 N5 C25 118.6(5) . . ?
C21 N5 Ga2 126.4(4) . . ?
C25 N5 Ga2 114.6(4) . . ?
C26 N6 C30 118.3(5) . . ?
C26 N6 Ga2 116.2(4) . . ?
C30 N6 Ga2 125.4(4) . . ?
C31 N7 C35 118.7(5) . . ?
C31 N7 Ga2 125.5(4) . . ?
C35 N7 Ga2 115.7(4) . . ?
C36 N8 C40 119.5(5) . . ?
C36 N8 Ga2 115.5(4) . . ?
C40 N8 Ga2 125.0(4) . . ?
N1 C1 C2 121.2(5) . . ?
C3 C2 C1 119.5(6) . . ?
C2 C3 C4 119.7(6) . . ?
C3 C4 C5 118.2(6) . . ?
N1 C5 C4 122.2(5) . . ?
N1 C5 C6 114.6(5) . . ?
C4 C5 C6 123.3(5) . . ?
N2 C6 C7 121.9(5) . . ?
N2 C6 C5 115.3(5) . . ?
C7 C6 C5 122.7(5) . . ?
C8 C7 C6 118.7(6) . . ?
C7 C8 C9 120.0(6) . . ?
C8 C9 C10 118.5(6) . . ?
N2 C10 C9 121.0(6) . . ?
N3 C11 C12 123.2(6) . . ?
C13 C12 C11 117.4(6) . . ?
C12 C13 C14 119.7(6) . . ?
C15 C14 C13 119.3(6) . . ?
N3 C15 C14 121.7(6) . . ?
N3 C15 C16 114.6(5) . . ?
C14 C15 C16 123.7(6) . . ?
N4 C16 C17 122.6(6) . . ?
N4 C16 C15 114.0(5) . . ?
C17 C16 C15 123.4(5) . . ?
C18 C17 C16 119.2(6) . . ?
C17 C18 C19 119.1(6) . . ?
C20 C19 C18 118.7(6) . . ?
N4 C20 C19 122.8(6) . . ?
N5 C21 C22 122.6(6) . . ?
C23 C22 C21 118.3(6) . . ?
C22 C23 C24 120.5(6) . . ?
C23 C24 C25 118.1(6) . . ?
N5 C25 C24 121.9(6) . . ?
N5 C25 C26 115.5(5) . . ?
C24 C25 C26 122.6(5) . . ?
N6 C26 C27 120.8(5) . . ?
N6 C26 C25 114.7(5) . . ?
C27 C26 C25 124.6(5) . . ?
C28 C27 C26 120.3(5) . . ?
C27 C28 C29 118.7(5) . . ?
C30 C29 C28 119.0(6) . . ?
N6 C30 C29 122.9(6) . . ?
N7 C31 C32 121.4(6) . . ?
C33 C32 C31 119.5(6) . . ?
C32 C33 C34 119.2(6) . . ?
C35 C34 C33 119.2(7) . . ?
N7 C35 C34 122.0(6) . . ?
N7 C35 C36 113.8(5) . . ?
C34 C35 C36 124.1(6) . . ?
N8 C36 C37 121.8(6) . . ?
N8 C36 C35 115.8(5) . . ?
C37 C36 C35 122.2(6) . . ?
C38 C37 C36 118.8(6) . . ?
C37 C38 C39 120.1(6) . . ?
C38 C39 C40 118.3(6) . . ?
N8 C40 C39 121.6(6) . . ?
N9 C41 C42 178.9(8) . . ?
N10 C43 C44 178.4(7) . . ?
N11 C45 C46 178.3(8) . . ?
N12 C47 C48 179.9(10) . . ?
N13 C49 C50 177.2(12) . . ?

loop_
_geom_bond_atom_site_label_1
_geom_bond_atom_site_label_2
_geom_bond_distance
_geom_bond_site_symmetry_2
_geom_bond_publ_flag
Ga1 O1 1.937(3) . ?
Ga1 O2 1.966(4) . ?
Ga1 N3 2.056(5) . ?
Ga1 N1 2.064(5) . ?
Ga1 N2 2.074(4) . ?
Ga1 N4 2.072(5) . ?
Ga2 O1 1.924(4) . ?
Ga2 O2 1.966(3) . ?
Ga2 N6 2.052(5) . ?
Ga2 N8 2.071(5) . ?
Ga2 N7 2.083(5) . ?
Ga2 N5 2.094(4) . ?
N1 C5 1.331(7) . ?
N1 C1 1.354(7) . ?
N2 C10 1.340(7) . ?
N2 C6 1.343(7) . ?
N3 C11 1.335(8) . ?
N3 C15 1.343(8) . ?
N4 C16 1.342(7) . ?
N4 C20 1.348(8) . ?
N5 C21 1.345(7) . ?
N5 C25 1.343(7) . ?
N6 C26 1.348(7) . ?
N6 C30 1.357(7) . ?
N7 C31 1.349(7) . ?
N7 C35 1.352(7) . ?
N8 C36 1.345(8) . ?
N8 C40 1.344(8) . ?
N9 C41 1.154(9) . ?
N10 C43 1.129(9) . ?
N11 C45 1.135(8) . ?
N12 C47 1.148(12) . ?
N13 C49 1.150(11) . ?
C1 C2 1.377(8) . ?
C2 C3 1.365(9) . ?
C3 C4 1.380(8) . ?
C4 C5 1.388(8) . ?
C5 C6 1.500(8) . ?
C6 C7 1.398(8) . ?
C7 C8 1.365(9) . ?
C8 C9 1.388(9) . ?
C9 C10 1.409(8) . ?
C11 C12 1.391(8) . ?
C12 C13 1.378(10) . ?
C13 C14 1.384(10) . ?
C14 C15 1.376(8) . ?
C15 C16 1.506(8) . ?
C16 C17 1.382(8) . ?
C17 C18 1.364(10) . ?
C18 C19 1.387(10) . ?
C19 C20 1.372(9) . ?
C21 C22 1.376(8) . ?
C22 C23 1.367(9) . ?
C23 C24 1.380(9) . ?
C24 C25 1.388(8) . ?
C25 C26 1.476(8) . ?
C26 C27 1.405(8) . ?
C27 C28 1.358(9) . ?
C28 C29 1.395(9) . ?
C29 C30 1.365(8) . ?
C31 C32 1.389(9) . ?
C32 C33 1.372(10) . ?
C33 C34 1.381(10) . ?
C34 C35 1.376(9) . ?
C35 C36 1.482(9) . ?
C36 C37 1.381(8) . ?
C37 C38 1.375(10) . ?
C38 C39 1.385(10) . ?
C39 C40 1.392(8) . ?
C41 C42 1.455(10) . ?
C43 C44 1.451(10) . ?
C45 C46 1.448(10) . ?
C47 C48 1.443(13) . ?
C49 C50 1.382(11) . ?
